data_2311422
loop_
_publ_author_name
'Herrera-Espa\~na, Angel D'
'Mena-Rej\'on, Gonzalo J'
'Hern\'andez-Ortega, Sim\'on'
'Quijano, Leovigildo'
'Mir\'on-L\'opez, Gumersindo'

_publ_section_title
;
 Crystal structure of ochraceolide A isolated from <i>Elaeodendron
 trichotomum</i> (Turcz.) Lundell.
;
_journal_coeditor_code LH4023
_journal_issue 'Pt 10'
_journal_name_full 'Acta crystallographica. Section E, Crystallographic communications'
_journal_page_first 1475
_journal_page_last 1478
_journal_paper_doi 10.1107/S2056989017012816
_journal_volume 73
_journal_year 2017
_chemical_formula_iupac 'C30 H44 O3'
_chemical_formula_moiety 'C30 H44 O3'
_chemical_formula_sum 'C30 H44 O3'
_chemical_formula_weight 452.65
_chemical_name_systematic
;6a<i>R</i>,6
b<i>R</i>,8a<i>S</i>,9a<i>R</i>,12a<i>R</i>,14b<i>R</i>)-4,4,6a,6
b,8a,14b-Hexamethyl-12-methyleneicosahydro-3<i>H</i>-phenanthro[1',2':6,7]indeno[2,1-<i>b</i>]furan-3,11(2<i>H</i>)-dione
;
_space_group_crystal_system orthorhombic
_space_group_IT_number 19
_space_group_name_Hall 'P 2ac 2ab'
_space_group_name_H-M_alt 'P 21 21 21'
_atom_sites_solution_hydrogens geom
_audit_creation_method SHELXL-2014/7
_cell_angle_alpha 90
_cell_angle_beta 90
_cell_angle_gamma 90
_cell_formula_units_Z 4
_cell_length_a 7.6131(5)
_cell_length_b 11.7216(7)
_cell_length_c 27.7076(17)
_cell_measurement_reflns_used 9889
_cell_measurement_temperature 150(2)
_cell_measurement_theta_max 68.28
_cell_measurement_theta_min 3.19
_cell_volume 2472.6(3)
_computing_cell_refinement
;
APEX3 (Bruker, 2014)
;
_computing_data_collection
;
APEX3 (Bruker, 2014)
;
_computing_data_reduction
;
SAINT (Bruker, 2014)
;
_computing_molecular_graphics
;
Mercury (Macrae <i>et al.</i>,  2006)
;
_computing_publication_material
;
PLATON (Spek, 2009) and publCIF (Westrip, 2010)
;
_computing_structure_refinement
;
<i>SHELXL2014/7</i> (Sheldrick, 2015)
;
_computing_structure_solution
;
SHELXS2014 (Bruker, 2014)
;
_diffrn_ambient_temperature 150(2)
_diffrn_detector_area_resol_mean 52.0833
_diffrn_measured_fraction_theta_full 0.998
_diffrn_measured_fraction_theta_max 0.998
_diffrn_measurement_device_type 'Bruker D8 Venture'
_diffrn_measurement_method \w-scans
_diffrn_radiation_type CuK\a
_diffrn_radiation_wavelength 1.54178
_diffrn_reflns_av_R_equivalents 0.0609
_diffrn_reflns_limit_h_max 8
_diffrn_reflns_limit_h_min -9
_diffrn_reflns_limit_k_max 14
_diffrn_reflns_limit_k_min -13
_diffrn_reflns_limit_l_max 33
_diffrn_reflns_limit_l_min -33
_diffrn_reflns_number 14632
_diffrn_reflns_theta_full 67.679
_diffrn_reflns_theta_max 68.278
_diffrn_reflns_theta_min 3.190
_exptl_absorpt_coefficient_mu 0.589
_exptl_absorpt_correction_T_max 0.8643
_exptl_absorpt_correction_T_min 0.7834
_exptl_absorpt_correction_type multi-scan
_exptl_absorpt_process_details
;
(SADABS; Krause <i>et al.</i>,  2015)
;
_exptl_crystal_colour colourless
_exptl_crystal_density_diffrn 1.216
_exptl_crystal_description Prism
_exptl_crystal_F_000 992
_exptl_crystal_size_max 0.359
_exptl_crystal_size_mid 0.274
_exptl_crystal_size_min 0.254
_refine_diff_density_max 0.284
_refine_diff_density_min -0.190
_refine_ls_abs_structure_details
;
Flack <i>x</i> determined using 1515 quotients
[(<i>I</i>^+^)-(<i>I</i>^-^)]/[(<i>I</i>^+^)+(<i>I</i>^-^)]
(Parsons <i>et al.</i>,  2013).
;
_refine_ls_abs_structure_Flack 0.2(3)
_refine_ls_extinction_method none
_refine_ls_goodness_of_fit_ref 1.088
_refine_ls_hydrogen_treatment constr
_refine_ls_matrix_type full
_refine_ls_number_parameters 304
_refine_ls_number_reflns 4513
_refine_ls_number_restraints 0
_refine_ls_restrained_S_all 1.088
_refine_ls_R_factor_all 0.0668
_refine_ls_R_factor_gt 0.0608
_refine_ls_shift/su_max 0.000
_refine_ls_shift/su_mean 0.000
_refine_ls_structure_factor_coef Fsqd
_refine_ls_weighting_details 'w=1/[\s^2^(Fo^2^)+(0.0789P)^2^+0.8039P] where P=(Fo^2^+2Fc^2^)/3'
_refine_ls_weighting_scheme calc
_refine_ls_wR_factor_gt 0.1565
_refine_ls_wR_factor_ref 0.1639
_reflns_number_gt 4057
_reflns_number_total 4513
_reflns_threshold_expression 'I > 2\s(I)'
_cod_data_source_file lh4023sup1.cif
_cod_data_source_block I
_cod_database_code 2311422
_shelx_space_group_comment
;
The symmetry employed for this shelxl refinement is uniquely defined
by the following loop, which should always be used as a source of
symmetry information in preference to the above space-group names.
They are only intended as comments.
;
_shelx_estimated_absorpt_t_min 0.817
_shelx_estimated_absorpt_t_max 0.865

loop_
_space_group_symop_operation_xyz
'x, y, z'
'-x+1/2, -y, z+1/2'
'-x, y+1/2, -z+1/2'
'x+1/2, -y+1/2, -z'

loop_
_atom_site_type_symbol
_atom_site_label
_atom_site_fract_x
_atom_site_fract_y
_atom_site_fract_z
_atom_site_U_iso_or_equiv
_atom_site_adp_type
_atom_site_calc_flag
_atom_site_occupancy
O O1 0.7000(9) 0.2747(4) 1.1228(2) 0.127(2) Uani d 1
O O2 0.2109(5) 0.5554(3) 0.68677(10) 0.0712(10) Uani d 1
O O3 0.0663(6) 0.3910(4) 0.68208(13) 0.0865(12) Uani d 1
C C1 0.4287(7) 0.3773(4) 1.02722(13) 0.0568(11) Uani d 1
H H1A 0.3012 0.3872 1.0216 0.068 Uiso calc 1
H H1B 0.4687 0.3118 1.0075 0.068 Uiso calc 1
C C2 0.4602(8) 0.3508(4) 1.08081(14) 0.0692(14) Uani d 1
H H2A 0.3999 0.4094 1.1005 0.083 Uiso calc 1
H H2B 0.4059 0.2762 1.0884 0.083 Uiso calc 1
C C3 0.6490(8) 0.3471(4) 1.09523(16) 0.0674(14) Uani d 1
C C4 0.7745(6) 0.4361(3) 1.07509(13) 0.0498(10) Uani d 1
C C5 0.7231(6) 0.4658(3) 1.02182(11) 0.0415(8) Uani d 1
H H5 0.7540 0.3957 1.0031 0.050 Uiso calc 1
C C6 0.8379(6) 0.5589(3) 0.99999(13) 0.0482(9) Uani d 1
H H6A 0.9620 0.5455 1.0091 0.058 Uiso calc 1
H H6B 0.8022 0.6339 1.0131 0.058 Uiso calc 1
C C7 0.8213(5) 0.5604(3) 0.94485(12) 0.0443(8) Uani d 1
H H7A 0.8673 0.4876 0.9319 0.053 Uiso calc 1
H H7B 0.8953 0.6228 0.9319 0.053 Uiso calc 1
C C8 0.6322(5) 0.5770(3) 0.92684(11) 0.0347(7) Uani d 1
C C9 0.5071(5) 0.4933(3) 0.95387(10) 0.0372(8) Uani d 1
H H9 0.5416 0.4159 0.9420 0.045 Uiso calc 1
C C10 0.5260(5) 0.4859(3) 1.01054(11) 0.0420(8) Uani d 1
C C11 0.3177(5) 0.5085(4) 0.93680(12) 0.0460(9) Uani d 1
H H11A 0.2746 0.5839 0.9478 0.055 Uiso calc 1
H H11B 0.2436 0.4494 0.9522 0.055 Uiso calc 1
C C12 0.2954(5) 0.5006(3) 0.88168(12) 0.0424(8) Uani d 1
H H12A 0.3119 0.4204 0.8715 0.051 Uiso calc 1
H H12B 0.1743 0.5235 0.8730 0.051 Uiso calc 1
C C13 0.4255(5) 0.5761(3) 0.85450(11) 0.0326(7) Uani d 1
H H13 0.3992 0.6569 0.8634 0.039 Uiso calc 1
C C14 0.6178(4) 0.5509(3) 0.87041(11) 0.0321(7) Uani d 1
C C15 0.7510(5) 0.6247(3) 0.84160(12) 0.0410(8) Uani d 1
H H15A 0.7459 0.7039 0.8539 0.049 Uiso calc 1
H H15B 0.8708 0.5953 0.8478 0.049 Uiso calc 1
C C16 0.7197(5) 0.6269(4) 0.78673(12) 0.0457(9) Uani d 1
H H16A 0.7982 0.6842 0.7718 0.055 Uiso calc 1
H H16B 0.7496 0.5514 0.7730 0.055 Uiso calc 1
C C17 0.5299(5) 0.6555(3) 0.77439(12) 0.0405(8) Uani d 1
C C18 0.4109(4) 0.5670(3) 0.79938(11) 0.0336(7) Uani d 1
H H18 0.4567 0.4900 0.7903 0.040 Uiso calc 1
C C19 0.2307(5) 0.5807(3) 0.77408(12) 0.0415(8) Uani d 1
H H19 0.1522 0.6334 0.7925 0.050 Uiso calc 1
C C20 0.1359(5) 0.4732(3) 0.76020(13) 0.0460(9) Uani d 1
C C21 0.2797(6) 0.6321(4) 0.72350(13) 0.0522(10) Uani d 1
H H21 0.2275 0.7099 0.7198 0.063 Uiso calc 1
C C22 0.4785(6) 0.6384(4) 0.72141(12) 0.0504(10) Uani d 1
H H22A 0.5178 0.7034 0.7013 0.060 Uiso calc 1
H H22B 0.5291 0.5670 0.7083 0.060 Uiso calc 1
C C30 0.1290(6) 0.4657(5) 0.70646(16) 0.0625(13) Uani d 1
C C29 0.0717(5) 0.3894(4) 0.78608(15) 0.0525(10) Uani d 1
H H29A 0.0215 0.3248 0.7706 0.063 Uiso calc 1
H H29B 0.0754 0.3932 0.8203 0.063 Uiso calc 1
C C26 0.5821(6) 0.7027(3) 0.93685(12) 0.0470(9) Uani d 1
H H26A 0.6189 0.7235 0.9696 0.071 Uiso calc 1
H H26B 0.4546 0.7118 0.9339 0.071 Uiso calc 1
H H26C 0.6411 0.7523 0.9134 0.071 Uiso calc 1
C C28 0.4863(6) 0.7796(3) 0.78893(14) 0.0491(9) Uani d 1
H H28A 0.5315 0.7947 0.8214 0.074 Uiso calc 1
H H28B 0.3587 0.7905 0.7886 0.074 Uiso calc 1
H H28C 0.5410 0.8324 0.7660 0.074 Uiso calc 1
C C27 0.6651(5) 0.4251(3) 0.85928(11) 0.0382(8) Uani d 1
H H27A 0.6767 0.4150 0.8243 0.057 Uiso calc 1
H H27B 0.5721 0.3750 0.8715 0.057 Uiso calc 1
H H27C 0.7765 0.4057 0.8750 0.057 Uiso calc 1
C C25 0.4458(7) 0.5894(4) 1.03594(13) 0.0546(11) Uani d 1
H H25A 0.3345 0.6096 1.0203 0.082 Uiso calc 1
H H25B 0.5271 0.6540 1.0338 0.082 Uiso calc 1
H H25C 0.4243 0.5709 1.0699 0.082 Uiso calc 1
C C24 0.7708(7) 0.5395(4) 1.10971(13) 0.0584(12) Uani d 1
H H24A 0.6501 0.5677 1.1127 0.088 Uiso calc 1
H H24B 0.8460 0.6002 1.0969 0.088 Uiso calc 1
H H24C 0.8140 0.5161 1.1415 0.088 Uiso calc 1
C C23 0.9581(8) 0.3866(5) 1.07703(17) 0.0815(18) Uani d 1
H H23A 0.9834 0.3605 1.1099 0.122 Uiso calc 1
H H23B 1.0434 0.4453 1.0677 0.122 Uiso calc 1
H H23C 0.9665 0.3220 1.0547 0.122 Uiso calc 1

loop_
_atom_site_aniso_label
_atom_site_aniso_U_11
_atom_site_aniso_U_22
_atom_site_aniso_U_33
_atom_site_aniso_U_12
_atom_site_aniso_U_13
_atom_site_aniso_U_23
O1 0.166(5) 0.085(3) 0.131(4) 0.003(3) -0.022(4) 0.066(3)
O2 0.079(2) 0.100(3) 0.0340(13) 0.015(2) -0.0172(15) 0.0057(15)
O3 0.090(3) 0.108(3) 0.062(2) 0.011(2) -0.0361(19) -0.023(2)
C1 0.084(3) 0.058(2) 0.0289(17) -0.010(2) 0.0078(19) 0.0033(16)
C2 0.116(4) 0.061(3) 0.0311(19) -0.014(3) 0.013(2) 0.0049(18)
C3 0.115(4) 0.041(2) 0.046(2) 0.011(2) -0.007(3) 0.0053(18)
C4 0.076(3) 0.0434(19) 0.0296(16) 0.0128(19) -0.0052(17) 0.0002(14)
C5 0.064(2) 0.0337(16) 0.0270(15) 0.0099(16) -0.0007(15) -0.0032(13)
C6 0.057(2) 0.050(2) 0.0371(18) -0.0026(18) -0.0093(17) 0.0000(15)
C7 0.050(2) 0.049(2) 0.0336(16) -0.0053(17) -0.0016(16) 0.0048(15)
C8 0.0472(19) 0.0259(14) 0.0312(15) -0.0022(13) 0.0003(14) -0.0001(12)
C9 0.050(2) 0.0376(17) 0.0242(14) -0.0016(15) 0.0050(14) -0.0011(12)
C10 0.060(2) 0.0402(18) 0.0253(14) 0.0005(17) 0.0048(15) -0.0029(13)
C11 0.045(2) 0.061(2) 0.0320(16) -0.0069(17) 0.0054(15) 0.0050(16)
C12 0.0439(19) 0.050(2) 0.0329(16) -0.0072(16) 0.0017(15) 0.0037(15)
C13 0.0406(17) 0.0297(15) 0.0274(14) 0.0047(13) 0.0028(13) 0.0006(12)
C14 0.0400(17) 0.0275(15) 0.0288(14) 0.0006(13) 0.0038(13) 0.0023(11)
C15 0.0418(19) 0.0447(18) 0.0364(17) -0.0028(15) 0.0029(14) 0.0093(14)
C16 0.047(2) 0.054(2) 0.0360(18) 0.0031(17) 0.0089(15) 0.0156(16)
C17 0.049(2) 0.0415(18) 0.0305(16) 0.0104(15) 0.0075(15) 0.0103(14)
C18 0.0394(18) 0.0333(16) 0.0280(15) 0.0087(14) -0.0002(13) 0.0013(12)
C19 0.0452(19) 0.0445(18) 0.0348(16) 0.0176(15) -0.0005(15) 0.0002(14)
C20 0.0397(19) 0.055(2) 0.0432(19) 0.0165(17) -0.0098(16) -0.0102(17)
C21 0.063(2) 0.058(2) 0.0356(18) 0.024(2) -0.0016(17) 0.0059(16)
C22 0.062(2) 0.061(2) 0.0288(17) 0.0212(19) 0.0064(16) 0.0122(16)
C30 0.057(3) 0.087(3) 0.044(2) 0.022(3) -0.021(2) -0.014(2)
C29 0.043(2) 0.060(2) 0.055(2) 0.0029(18) -0.0046(18) -0.0162(19)
C26 0.075(3) 0.0307(17) 0.0350(17) -0.0006(17) -0.0062(18) -0.0047(13)
C28 0.063(3) 0.0358(18) 0.049(2) 0.0035(17) 0.0063(19) 0.0128(16)
C27 0.052(2) 0.0354(17) 0.0271(14) 0.0116(15) -0.0014(14) 0.0004(13)
C25 0.070(3) 0.062(2) 0.0316(17) 0.020(2) 0.0030(18) -0.0088(17)
C24 0.093(3) 0.052(2) 0.0298(16) 0.011(2) -0.0087(19) -0.0049(16)
C23 0.106(4) 0.095(4) 0.044(2) 0.049(4) -0.019(3) -0.010(2)

loop_
_atom_type_symbol
_atom_type_description
_atom_type_scat_dispersion_real
_atom_type_scat_dispersion_imag
_atom_type_scat_source
C C 0.0181 0.0091 'International Tables Vol C Tables 4.2.6.8 and 6.1.1.4'
H H 0.0000 0.0000 'International Tables Vol C Tables 4.2.6.8 and 6.1.1.4'
O O 0.0492 0.0322 'International Tables Vol C Tables 4.2.6.8 and 6.1.1.4'

loop_
_geom_angle_atom_site_label_1
_geom_angle_atom_site_label_2
_geom_angle_atom_site_label_3
_geom_angle
C30 O2 C21 111.6(3)
C2 C1 C10 112.4(4)
C2 C1 H1A 109.1
C10 C1 H1A 109.1
C2 C1 H1B 109.1
C10 C1 H1B 109.1
H1A C1 H1B 107.8
C3 C2 C1 114.5(4)
C3 C2 H2A 108.6
C1 C2 H2A 108.6
C3 C2 H2B 108.6
C1 C2 H2B 108.6
H2A C2 H2B 107.6
O1 C3 C2 120.0(6)
O1 C3 C4 120.9(6)
C2 C3 C4 119.1(4)
C23 C4 C3 107.7(4)
C23 C4 C24 107.2(4)
C3 C4 C24 107.4(4)
C23 C4 C5 110.4(3)
C3 C4 C5 110.0(4)
C24 C4 C5 113.9(3)
C6 C5 C10 111.5(3)
C6 C5 C4 113.0(3)
C10 C5 C4 117.7(3)
C6 C5 H5 104.3
C10 C5 H5 104.3
C4 C5 H5 104.3
C5 C6 C7 110.9(3)
C5 C6 H6A 109.5
C7 C6 H6A 109.5
C5 C6 H6B 109.5
C7 C6 H6B 109.5
H6A C6 H6B 108.0
C6 C7 C8 113.7(3)
C6 C7 H7A 108.8
C8 C7 H7A 108.8
C6 C7 H7B 108.8
C8 C7 H7B 108.8
H7A C7 H7B 107.7
C7 C8 C26 107.0(3)
C7 C8 C9 109.7(3)
C26 C8 C9 111.3(3)
C7 C8 C14 111.0(3)
C26 C8 C14 110.0(3)
C9 C8 C14 107.9(2)
C11 C9 C8 110.7(3)
C11 C9 C10 113.6(3)
C8 C9 C10 117.1(3)
C11 C9 H9 104.6
C8 C9 H9 104.6
C10 C9 H9 104.6
C25 C10 C1 108.9(3)
C25 C10 C5 114.5(3)
C1 C10 C5 106.2(3)
C25 C10 C9 112.2(3)
C1 C10 C9 107.4(3)
C5 C10 C9 107.3(3)
C9 C11 C12 113.8(3)
C9 C11 H11A 108.8
C12 C11 H11A 108.8
C9 C11 H11B 108.8
C12 C11 H11B 108.8
H11A C11 H11B 107.7
C13 C12 C11 112.5(3)
C13 C12 H12A 109.1
C11 C12 H12A 109.1
C13 C12 H12B 109.1
C11 C12 H12B 109.1
H12A C12 H12B 107.8
C12 C13 C18 113.8(3)
C12 C13 C14 111.1(3)
C18 C13 C14 109.7(3)
C12 C13 H13 107.3
C18 C13 H13 107.3
C14 C13 H13 107.3
C27 C14 C15 106.0(3)
C27 C14 C13 110.0(3)
C15 C14 C13 111.3(3)
C27 C14 C8 111.2(2)
C15 C14 C8 110.6(3)
C13 C14 C8 107.8(2)
C16 C15 C14 114.6(3)
C16 C15 H15A 108.6
C14 C15 H15A 108.6
C16 C15 H15B 108.6
C14 C15 H15B 108.6
H15A C15 H15B 107.6
C17 C16 C15 111.9(3)
C17 C16 H16A 109.2
C15 C16 H16A 109.2
C17 C16 H16B 109.2
C15 C16 H16B 109.2
H16A C16 H16B 107.9
C16 C17 C22 115.4(3)
C16 C17 C18 108.0(3)
C22 C17 C18 101.1(3)
C16 C17 C28 110.7(4)
C22 C17 C28 108.5(3)
C18 C17 C28 112.9(3)
C13 C18 C17 111.0(3)
C13 C18 C19 120.5(3)
C17 C18 C19 104.3(3)
C13 C18 H18 106.8
C17 C18 H18 106.8
C19 C18 H18 106.8
C20 C19 C18 117.0(3)
C20 C19 C21 101.9(3)
C18 C19 C21 103.5(3)
C20 C19 H19 111.2
C18 C19 H19 111.2
C21 C19 H19 111.2
C29 C20 C30 119.2(4)
C29 C20 C19 131.9(3)
C30 C20 C19 108.8(4)
O2 C21 C22 111.3(3)
O2 C21 C19 107.6(4)
C22 C21 C19 106.9(3)
O2 C21 H21 110.3
C22 C21 H21 110.3
C19 C21 H21 110.3
C21 C22 C17 103.0(3)
C21 C22 H22A 111.2
C17 C22 H22A 111.2
C21 C22 H22B 111.2
C17 C22 H22B 111.2
H22A C22 H22B 109.1
O3 C30 O2 121.8(4)
O3 C30 C20 128.1(5)
O2 C30 C20 110.1(4)
C20 C29 H29A 120.0
C20 C29 H29B 120.0
H29A C29 H29B 120.0
C8 C26 H26A 109.5
C8 C26 H26B 109.5
H26A C26 H26B 109.5
C8 C26 H26C 109.5
H26A C26 H26C 109.5
H26B C26 H26C 109.5
C17 C28 H28A 109.5
C17 C28 H28B 109.5
H28A C28 H28B 109.5
C17 C28 H28C 109.5
H28A C28 H28C 109.5
H28B C28 H28C 109.5
C14 C27 H27A 109.5
C14 C27 H27B 109.5
H27A C27 H27B 109.5
C14 C27 H27C 109.5
H27A C27 H27C 109.5
H27B C27 H27C 109.5
C10 C25 H25A 109.5
C10 C25 H25B 109.5
H25A C25 H25B 109.5
C10 C25 H25C 109.5
H25A C25 H25C 109.5
H25B C25 H25C 109.5
C4 C24 H24A 109.5
C4 C24 H24B 109.5
H24A C24 H24B 109.5
C4 C24 H24C 109.5
H24A C24 H24C 109.5
H24B C24 H24C 109.5
C4 C23 H23A 109.5
C4 C23 H23B 109.5
H23A C23 H23B 109.5
C4 C23 H23C 109.5
H23A C23 H23C 109.5
H23B C23 H23C 109.5

loop_
_geom_bond_atom_site_label_1
_geom_bond_atom_site_label_2
_geom_bond_distance
O1 C3 1.206(6)
O2 C30 1.338(7)
O2 C21 1.455(6)
O3 C30 1.205(6)
C1 C2 1.536(5)
C1 C10 1.544(6)
C1 H1A 0.9900
C1 H1B 0.9900
C2 C3 1.492(8)
C2 H2A 0.9900
C2 H2B 0.9900
C3 C4 1.521(7)
C4 C23 1.515(7)
C4 C24 1.546(5)
C4 C5 1.566(4)
C5 C6 1.523(6)
C5 C10 1.550(6)
C5 H5 1.0000
C6 C7 1.533(5)
C6 H6A 0.9900
C6 H6B 0.9900
C7 C8 1.536(5)
C7 H7A 0.9900
C7 H7B 0.9900
C8 C26 1.546(5)
C8 C9 1.559(5)
C8 C14 1.597(4)
C9 C11 1.528(5)
C9 C10 1.579(4)
C9 H9 1.0000
C10 C25 1.530(5)
C11 C12 1.539(4)
C11 H11A 0.9900
C11 H11B 0.9900
C12 C13 1.527(5)
C12 H12A 0.9900
C12 H12B 0.9900
C13 C18 1.535(4)
C13 C14 1.557(5)
C13 H13 1.0000
C14 C27 1.549(4)
C14 C15 1.553(5)
C15 C16 1.539(5)
C15 H15A 0.9900
C15 H15B 0.9900
C16 C17 1.522(5)
C16 H16A 0.9900
C16 H16B 0.9900
C17 C22 1.532(5)
C17 C18 1.542(5)
C17 C28 1.545(5)
C18 C19 1.549(5)
C18 H18 1.0000
C19 C20 1.502(6)
C19 C21 1.570(5)
C19 H19 1.0000
C20 C29 1.311(6)
C20 C30 1.492(5)
C21 C22 1.517(6)
C21 H21 1.0000
C22 H22A 0.9900
C22 H22B 0.9900
C29 H29A 0.9500
C29 H29B 0.9500
C26 H26A 0.9800
C26 H26B 0.9800
C26 H26C 0.9800
C28 H28A 0.9800
C28 H28B 0.9800
C28 H28C 0.9800
C27 H27A 0.9800
C27 H27B 0.9800
C27 H27C 0.9800
C25 H25A 0.9800
C25 H25B 0.9800
C25 H25C 0.9800
C24 H24A 0.9800
C24 H24B 0.9800
C24 H24C 0.9800
C23 H23A 0.9800
C23 H23B 0.9800
C23 H23C 0.9800

loop_
_geom_hbond_atom_site_label_D
_geom_hbond_atom_site_label_H
_geom_hbond_atom_site_label_A
_geom_hbond_site_symmetry_A
_geom_hbond_distance_DH
_geom_hbond_distance_HA
_geom_hbond_distance_DA
_geom_hbond_angle_DHA
C2 H2A O2 2_565 0.99 2.57 3.395(5) 141
C12 H12A O1 3_457 0.99 2.45 3.310(6) 146
C24 H24A O3 2_565 0.98 2.58 3.357(6) 137

loop_
_geom_torsion_atom_site_label_1
_geom_torsion_atom_site_label_2
_geom_torsion_atom_site_label_3
_geom_torsion_atom_site_label_4
_geom_torsion
C10 C1 C2 C3 -52.1(6)
C1 C2 C3 O1 -139.3(5)
C1 C2 C3 C4 41.2(6)
O1 C3 C4 C23 24.3(6)
C2 C3 C4 C23 -156.2(4)
O1 C3 C4 C24 -90.8(6)
C2 C3 C4 C24 88.7(5)
O1 C3 C4 C5 144.7(5)
C2 C3 C4 C5 -35.8(5)
C23 C4 C5 C6 -64.0(5)
C3 C4 C5 C6 177.2(3)
C24 C4 C5 C6 56.6(5)
C23 C4 C5 C10 163.7(4)
C3 C4 C5 C10 44.9(4)
C24 C4 C5 C10 -75.7(5)
C10 C5 C6 C7 -61.6(4)
C4 C5 C6 C7 163.1(3)
C5 C6 C7 C8 57.3(4)
C6 C7 C8 C26 72.4(4)
C6 C7 C8 C9 -48.5(4)
C6 C7 C8 C14 -167.6(3)
C7 C8 C9 C11 179.7(3)
C26 C8 C9 C11 61.4(4)
C14 C8 C9 C11 -59.3(3)
C7 C8 C9 C10 47.2(4)
C26 C8 C9 C10 -71.1(4)
C14 C8 C9 C10 168.2(3)
C2 C1 C10 C25 -66.7(5)
C2 C1 C10 C5 57.0(5)
C2 C1 C10 C9 171.6(4)
C6 C5 C10 C25 -68.7(4)
C4 C5 C10 C25 64.3(4)
C6 C5 C10 C1 171.1(3)
C4 C5 C10 C1 -56.0(4)
C6 C5 C10 C9 56.5(4)
C4 C5 C10 C9 -170.6(3)
C11 C9 C10 C25 -55.7(4)
C8 C9 C10 C25 75.5(4)
C11 C9 C10 C1 64.0(4)
C8 C9 C10 C1 -164.8(3)
C11 C9 C10 C5 177.8(3)
C8 C9 C10 C5 -51.0(4)
C8 C9 C11 C12 53.1(4)
C10 C9 C11 C12 -172.7(3)
C9 C11 C12 C13 -49.7(4)
C11 C12 C13 C18 178.0(3)
C11 C12 C13 C14 53.6(4)
C12 C13 C14 C27 60.9(3)
C18 C13 C14 C27 -65.8(3)
C12 C13 C14 C15 178.1(3)
C18 C13 C14 C15 51.4(3)
C12 C13 C14 C8 -60.5(3)
C18 C13 C14 C8 172.8(2)
C7 C8 C14 C27 62.4(4)
C26 C8 C14 C27 -179.3(3)
C9 C8 C14 C27 -57.8(4)
C7 C8 C14 C15 -55.1(3)
C26 C8 C14 C15 63.2(4)
C9 C8 C14 C15 -175.3(3)
C7 C8 C14 C13 -176.9(3)
C26 C8 C14 C13 -58.7(4)
C9 C8 C14 C13 62.9(3)
C27 C14 C15 C16 72.7(4)
C13 C14 C15 C16 -46.9(4)
C8 C14 C15 C16 -166.6(3)
C14 C15 C16 C17 50.6(4)
C15 C16 C17 C22 -169.3(3)
C15 C16 C17 C18 -57.2(4)
C15 C16 C17 C28 66.9(4)
C12 C13 C18 C17 173.2(3)
C14 C13 C18 C17 -61.6(3)
C12 C13 C18 C19 51.0(4)
C14 C13 C18 C19 176.2(3)
C16 C17 C18 C13 64.1(4)
C22 C17 C18 C13 -174.3(3)
C28 C17 C18 C13 -58.6(4)
C16 C17 C18 C19 -164.7(3)
C22 C17 C18 C19 -43.1(3)
C28 C17 C18 C19 72.6(4)
C13 C18 C19 C20 -98.8(4)
C17 C18 C19 C20 135.8(3)
C13 C18 C19 C21 150.0(3)
C17 C18 C19 C21 24.7(3)
C18 C19 C20 C29 63.3(5)
C21 C19 C20 C29 175.3(4)
C18 C19 C20 C30 -113.1(3)
C21 C19 C20 C30 -1.0(4)
C30 O2 C21 C22 116.4(4)
C30 O2 C21 C19 -0.3(4)
C20 C19 C21 O2 0.8(4)
C18 C19 C21 O2 122.7(3)
C20 C19 C21 C22 -118.8(4)
C18 C19 C21 C22 3.1(4)
O2 C21 C22 C17 -146.9(3)
C19 C21 C22 C17 -29.8(4)
C16 C17 C22 C21 160.8(3)
C18 C17 C22 C21 44.7(4)
C28 C17 C22 C21 -74.3(4)
C21 O2 C30 O3 -178.3(4)
C21 O2 C30 C20 -0.4(5)
C29 C20 C30 O3 1.8(7)
C19 C20 C30 O3 178.7(4)
C29 C20 C30 O2 -176.0(4)
C19 C20 C30 O2 0.9(5)
